data_4513593
loop_
_publ_author_name
'Dobrzycki, Lukasz'
'Taraszewska, Paulina'
'Boese, Roland'
'Cyra\'nski, Micha\/l K.'

_publ_section_title
;
 Pyrrolidine and Its Hydrates in the Solid State
;
_journal_issue 10
_journal_name_full 'Crystal Growth &amp; Design'
_journal_page_first 4804
_journal_paper_doi 10.1021/acs.cgd.5b00527
_journal_volume 15
_journal_year 2015
_chemical_formula_sum 'C4 H9 N'
_chemical_formula_weight 71.12
_chemical_name_common 'pyrrolidine LT phase at 135K'
_chemical_name_systematic
; 
 Pyrrolidine - low temperature phase at 135K
;
_space_group_IT_number 14
_symmetry_cell_setting monoclinic
_symmetry_space_group_name_Hall '-P 2ybc'
_symmetry_space_group_name_H-M 'P 1 21/c 1'
_atom_sites_solution_hydrogens geom
_atom_sites_solution_primary direct
_atom_sites_solution_secondary difmap
_cell_angle_alpha 90.00
_cell_angle_beta 110.561(6)
_cell_angle_gamma 90.00
_cell_formula_units_Z 4
_cell_length_a 8.6611(17)
_cell_length_b 5.2080(9)
_cell_length_c 10.672(2)
_cell_measurement_reflns_used 1794
_cell_measurement_temperature 135(2)
_cell_measurement_theta_max 26.390
_cell_measurement_theta_min 2.615
_cell_volume 450.72(15)
_computing_cell_refinement 'SAINT V8.27B (Bruker AXS Inc., 2012)'
_computing_data_collection 'APEX2 v2013.2-0 (Bruker AXS Inc., 2012)'
_computing_data_reduction 'SAINT V8.27B (Bruker AXS Inc., 2012)'
_computing_molecular_graphics 'Diamond 2.1 (Branderburg & Putz, 2012)'
_computing_publication_material 'APEX2 v2013.2-0 (Bruker AXS Inc., 2012)'
_computing_structure_refinement 'SHELXL-97 (Sheldrick, 2008)'
_computing_structure_solution 'SHELXS-97 (Sheldrick, 2008)'
_diffrn_ambient_temperature 135(2)
_diffrn_detector_area_resol_mean 10.4167
_diffrn_measured_fraction_theta_full 0.984
_diffrn_measured_fraction_theta_max 0.984
_diffrn_measurement_device_type 'Bruker D8 Venture CMOS area-detector'
_diffrn_measurement_method 'phi scan'
_diffrn_radiation_monochromator 'Bruker Triumph'
_diffrn_radiation_source 'fine-focus sealed tube'
_diffrn_radiation_type MoK\a
_diffrn_radiation_wavelength 0.71073
_diffrn_reflns_av_R_equivalents 0.0000
_diffrn_reflns_av_sigmaI/netI 0.0286
_diffrn_reflns_limit_h_max 9
_diffrn_reflns_limit_h_min -10
_diffrn_reflns_limit_k_max 6
_diffrn_reflns_limit_k_min 0
_diffrn_reflns_limit_l_max 12
_diffrn_reflns_limit_l_min 0
_diffrn_reflns_number 786
_diffrn_reflns_theta_full 25.04
_diffrn_reflns_theta_max 25.04
_diffrn_reflns_theta_min 2.51
_exptl_absorpt_coefficient_mu 0.063
_exptl_absorpt_correction_T_max 0.9813
_exptl_absorpt_correction_T_min 0.9631
_exptl_absorpt_correction_type multi-scan
_exptl_absorpt_process_details
;
SADABS V2012/1 (Bruker AXS Inc.) 
;
_exptl_crystal_colour colourless
_exptl_crystal_density_diffrn 1.048
_exptl_crystal_density_method 'not measured'
_exptl_crystal_description cylindical
_exptl_crystal_F_000 160
_exptl_crystal_size_max 0.60
_exptl_crystal_size_mid 0.30
_exptl_crystal_size_min 0.30
_refine_diff_density_max 0.225
_refine_diff_density_min -0.212
_refine_diff_density_rms 0.053
_refine_ls_extinction_method none
_refine_ls_goodness_of_fit_ref 1.189
_refine_ls_hydrogen_treatment mixed
_refine_ls_matrix_type full
_refine_ls_number_parameters 50
_refine_ls_number_reflns 786
_refine_ls_number_restraints 0
_refine_ls_restrained_S_all 1.189
_refine_ls_R_factor_all 0.0673
_refine_ls_R_factor_gt 0.0601
_refine_ls_shift/su_max 0.000
_refine_ls_shift/su_mean 0.000
_refine_ls_structure_factor_coef Fsqd
_refine_ls_weighting_details 'calc w=1/[\s^2^(Fo^2^)+(0.0630P)^2^+0.4606P] where P=(Fo^2^+2Fc^2^)/3'
_refine_ls_weighting_scheme calc
_refine_ls_wR_factor_gt 0.1721
_refine_ls_wR_factor_ref 0.1769
_reflns_number_gt 625
_reflns_number_total 786
_reflns_threshold_expression >2sigma(I)
_cod_data_source_file cg5b00527_si_001.cif
_cod_data_source_block Pyrrolidine_LT_135K
_cod_depositor_comments
;
The following automatic conversions were performed:

'_symmetry_cell_setting' value 'Monoclinic' changed to 'monoclinic'
according to
/usr/data/users/saulius/crontab/automatic-downloads/rss-feeds/ACS/lib/dictionaries/cif_core.dic
dictionary named 'cif_core.dic' version 2.4.2 from 2011-04-26.

Automatic conversion script
Id: cif_fix_values 3271 2015-04-21 07:52:19Z andrius 

 Adding full bibliography for 4513593--4513603.cif.
;
_cod_original_cell_volume 450.73(15)
_cod_original_sg_symbol_H-M P21/c
_cod_database_code 4513593

loop_
_symmetry_equiv_pos_as_xyz
'x, y, z'
'-x, y+1/2, -z+1/2'
'-x, -y, -z'
'x, -y-1/2, z-1/2'

loop_
_atom_site_label
_atom_site_type_symbol
_atom_site_fract_x
_atom_site_fract_y
_atom_site_fract_z
_atom_site_U_iso_or_equiv
_atom_site_adp_type
_atom_site_occupancy
_atom_site_symmetry_multiplicity
_atom_site_calc_flag
_atom_site_refinement_flags
N1 N 0.6060(3) 0.5215(4) 0.3048(2) 0.0305(6) Uani 1 1 d .
H1N H 0.540(3) 0.405(6) 0.266(3) 0.030(8) Uiso 1 1 d .
C2 C 0.6870(3) 0.4279(5) 0.4408(2) 0.0332(7) Uani 1 1 d .
H2A H 0.6051 0.3500 0.4749 0.040 Uiso 1 1 calc R
H2B H 0.7423 0.5710 0.5008 0.040 Uiso 1 1 calc R
C3 C 0.8138(3) 0.2268(5) 0.4360(2) 0.0331(7) Uani 1 1 d .
H3A H 0.7687 0.0511 0.4320 0.040 Uiso 1 1 calc R
H3B H 0.9159 0.2406 0.5155 0.040 Uiso 1 1 calc R
C4 C 0.8477(3) 0.2899(5) 0.3078(3) 0.0367(7) Uani 1 1 d .
H4A H 0.9655 0.3320 0.3283 0.044 Uiso 1 1 calc R
H4B H 0.8179 0.1434 0.2447 0.044 Uiso 1 1 calc R
C5 C 0.7390(3) 0.5216(5) 0.2491(3) 0.0342(7) Uani 1 1 d .
H5A H 0.8041 0.6819 0.2736 0.041 Uiso 1 1 calc R
H5B H 0.6926 0.5090 0.1503 0.041 Uiso 1 1 calc R

loop_
_atom_site_aniso_label
_atom_site_aniso_U_11
_atom_site_aniso_U_22
_atom_site_aniso_U_33
_atom_site_aniso_U_23
_atom_site_aniso_U_13
_atom_site_aniso_U_12
N1 0.0280(11) 0.0236(12) 0.0361(12) -0.0005(9) 0.0063(9) 0.0005(9)
C2 0.0354(14) 0.0354(15) 0.0325(14) -0.0012(11) 0.0168(11) 0.0090(11)
C3 0.0356(14) 0.0327(15) 0.0296(13) 0.0008(11) 0.0098(10) 0.0109(11)
C4 0.0394(15) 0.0349(16) 0.0407(15) -0.0021(12) 0.0201(12) 0.0026(12)
C5 0.0461(16) 0.0261(14) 0.0356(14) -0.0010(10) 0.0208(12) -0.0012(11)

loop_
_atom_type_symbol
_atom_type_description
_atom_type_scat_dispersion_real
_atom_type_scat_dispersion_imag
_atom_type_scat_source
C C 0.0033 0.0000 'International Tables Vol C Tables 4.2.6.8 and 6.1.1.4'
H H 0.0000 0.0000 'International Tables Vol C Tables 4.2.6.8 and 6.1.1.4'
N N 0.0061 0.0000 'International Tables Vol C Tables 4.2.6.8 and 6.1.1.4'

loop_
_geom_angle_atom_site_label_1
_geom_angle_atom_site_label_2
_geom_angle_atom_site_label_3
_geom_angle
C2 N1 C5 103.39(19)
C2 N1 H1N 104.9(19)
C5 N1 H1N 107.3(19)
N1 C2 C3 107.17(19)
N1 C2 H2A 110.3
C3 C2 H2A 110.3
N1 C2 H2B 110.3
C3 C2 H2B 110.3
H2A C2 H2B 108.5
C2 C3 C4 104.3(2)
C2 C3 H3A 110.9
C4 C3 H3A 110.9
C2 C3 H3B 110.9
C4 C3 H3B 110.9
H3A C3 H3B 108.9
C5 C4 C3 104.7(2)
C5 C4 H4A 110.8
C3 C4 H4A 110.8
C5 C4 H4B 110.8
C3 C4 H4B 110.8
H4A C4 H4B 108.9
N1 C5 C4 107.0(2)
N1 C5 H5A 110.3
C4 C5 H5A 110.3
N1 C5 H5B 110.3
C4 C5 H5B 110.3
H5A C5 H5B 108.6

loop_
_geom_bond_atom_site_label_1
_geom_bond_atom_site_label_2
_geom_bond_distance
N1 C2 1.457(3)
N1 C5 1.471(3)
N1 H1N 0.84(3)
C2 C3 1.532(3)
C2 H2A 0.9900
C2 H2B 0.9900
C3 C4 1.532(4)
C3 H3A 0.9900
C3 H3B 0.9900
C4 C5 1.523(4)
C4 H4A 0.9900
C4 H4B 0.9900
C5 H5A 0.9900
C5 H5B 0.9900

loop_
_geom_hbond_atom_site_label_D
_geom_hbond_atom_site_label_H
_geom_hbond_atom_site_label_A
_geom_hbond_distance_DH
_geom_hbond_distance_HA
_geom_hbond_distance_DA
_geom_hbond_angle_DHA
_geom_hbond_site_symmetry_A
N1 H1N N1 0.84(3) 2.34(3) 3.164(2) 167(3) 2_645

loop_
_geom_torsion_atom_site_label_1
_geom_torsion_atom_site_label_2
_geom_torsion_atom_site_label_3
_geom_torsion_atom_site_label_4
_geom_torsion
C5 N1 C2 C3 -35.7(3)
N1 C2 C3 C4 21.9(3)
C2 C3 C4 C5 0.2(3)
C2 N1 C5 C4 35.8(3)
C3 C4 C5 N1 -22.0(3)
